data_4088764
loop_
_publ_author_name
'Buil, Mar\'ia L.'
'Cardo, Juan J. F.'
'Esteruelas, Miguel A.'
'O\~nate, Enrique'

_publ_section_title
;
 Dehydrogenative Addition of Aldehydes to a Mixed NHC-Osmium-Phosphine
 Hydroxide Complex: Formation of Carboxylate Derivatives
;
_journal_issue 13
_journal_name_full Organometallics
_journal_page_first 2171
_journal_paper_doi 10.1021/acs.organomet.6b00396
_journal_volume 35
_journal_year 2016
_chemical_formula_moiety 'C46 H68 N2 O2 Os P, C F3 O3 S'
_chemical_formula_sum 'C47 H68 F3 N2 O5 Os P S'
_chemical_formula_weight 1051.26
_space_group_IT_number 14
_space_group_name_Hall '-P 2ybc'
_space_group_name_H-M_alt 'P 1 21/c 1'
_symmetry_cell_setting monoclinic
_symmetry_space_group_name_H-M 'P 1 21/c 1'
_atom_sites_solution_hydrogens geom
_atom_sites_solution_primary direct
_atom_sites_solution_secondary difmap
_audit_creation_method SHELXL-97
_cell_angle_alpha 90.00
_cell_angle_beta 90.25(2)
_cell_angle_gamma 90.00
_cell_formula_units_Z 4
_cell_length_a 11.143(13)
_cell_length_b 11.946(15)
_cell_length_c 36.09(4)
_cell_measurement_reflns_used 6296
_cell_measurement_temperature 150(2)
_cell_measurement_theta_max 22
_cell_measurement_theta_min 2
_cell_volume 4804(10)
_computing_cell_refinement 'SAINT+ v. 7.56a (Bruker AXS, 2008)'
_computing_data_collection 'apex2 v. 7.0 (Bruker AXS, 2009)'
_computing_data_reduction 'SAINT+ v. 7.56a (Bruker AXS, 2008)'
_computing_molecular_graphics 'XP, SHELXTL v. 6.14 (Bruker, 2000)'
_computing_publication_material 'XCIF, SHELXTL v. 6.14 (Bruker, 2000)'
_computing_structure_refinement 'SHELXL-97 (Sheldrick, 1997)'
_computing_structure_solution 'SHELXS-97 (Sheldrick, 1990)'
_diffrn_ambient_temperature 150(2)
_diffrn_measured_fraction_theta_full 0.995
_diffrn_measured_fraction_theta_max 0.923
_diffrn_measurement_device_type 'Bruker APEX CCD system'
_diffrn_measurement_method '\w rotations with narrow frames'
_diffrn_radiation_monochromator graphite
_diffrn_radiation_source 'fine-focus sealed tube'
_diffrn_radiation_type MoK\a
_diffrn_radiation_wavelength 0.71073
_diffrn_reflns_av_R_equivalents 0.0856
_diffrn_reflns_av_sigmaI/netI 0.0853
_diffrn_reflns_limit_h_max 15
_diffrn_reflns_limit_h_min -12
_diffrn_reflns_limit_k_max 16
_diffrn_reflns_limit_k_min -14
_diffrn_reflns_limit_l_max 49
_diffrn_reflns_limit_l_min -43
_diffrn_reflns_number 57295
_diffrn_reflns_theta_full 27.50
_diffrn_reflns_theta_max 29.72
_diffrn_reflns_theta_min 1.13
_exptl_absorpt_coefficient_mu 2.788
_exptl_absorpt_correction_T_max 0.862
_exptl_absorpt_correction_T_min 0.638
_exptl_absorpt_correction_type multi-scan
_exptl_absorpt_process_details
;
Absorption correction performed with SADABS program. This is based on the
method of Blessing: Blessing, R. H., Acta Crystallogr., Sect. A 1995, 51, 33.

SADABS: Area-Detector Absorption Correction. Bruker-AXS 
within SAINT+ package, v. 7.56a (2008).
;
_exptl_crystal_colour yellow
_exptl_crystal_density_diffrn 1.453
_exptl_crystal_density_method 'not measured'
_exptl_crystal_description 'irregular block'
_exptl_crystal_F_000 2152
_exptl_crystal_size_max 0.17
_exptl_crystal_size_mid 0.10
_exptl_crystal_size_min 0.05
_refine_diff_density_max 1.179
_refine_diff_density_min -0.961
_refine_diff_density_rms 0.118
_refine_ls_extinction_method none
_refine_ls_goodness_of_fit_ref 1.028
_refine_ls_hydrogen_treatment mixed
_refine_ls_matrix_type full
_refine_ls_number_parameters 541
_refine_ls_number_reflns 12624
_refine_ls_number_restraints 49
_refine_ls_restrained_S_all 1.040
_refine_ls_R_factor_all 0.1202
_refine_ls_R_factor_gt 0.0568
_refine_ls_shift/su_max 0.007
_refine_ls_shift/su_mean 0.000
_refine_ls_structure_factor_coef Fsqd
_refine_ls_weighting_details 'calc w=1/[\s^2^(Fo^2^)+(0.0561P)^2^+5.1736P] where P=(Fo^2^+2Fc^2^)/3'
_refine_ls_weighting_scheme calc
_refine_ls_wR_factor_gt 0.1202
_refine_ls_wR_factor_ref 0.1421
_reflns_number_gt 7238
_reflns_number_total 12624
_reflns_threshold_expression >2sigma(I)
_cod_data_source_file om6b00396_si_001.cif
_cod_data_source_block enriquen105
_cod_original_sg_symbol_H-M P21/c
_cod_database_code 4088764

loop_
_symmetry_equiv_pos_as_xyz
'x, y, z'
'-x, y+1/2, -z+1/2'
'-x, -y, -z'
'x, -y-1/2, z-1/2'

loop_
_atom_site_label
_atom_site_type_symbol
_atom_site_fract_x
_atom_site_fract_y
_atom_site_fract_z
_atom_site_U_iso_or_equiv
_atom_site_adp_type
_atom_site_occupancy
_atom_site_symmetry_multiplicity
_atom_site_calc_flag
_atom_site_refinement_flags
_atom_site_disorder_assembly
_atom_site_disorder_group
Os Os 0.85928(2) 0.759582(19) 0.880906(7) 0.04247(9) Uani 1 1 d D B .
H01 H 0.912(5) 0.849(3) 0.9092(12) 0.051 Uiso 1 1 d D . .
P1 P 1.03144(15) 0.64997(13) 0.89822(5) 0.0442(4) Uani 1 1 d . . .
S1B S 0.2489(6) 0.1594(5) 0.84853(19) 0.0736(8) Uiso 0.432(9) 1 d PD A 1
O3B O 0.2070(13) 0.0796(9) 0.8753(3) 0.0872(14) Uiso 0.432(9) 1 d PD A 1
O4B O 0.3373(11) 0.1173(12) 0.8243(4) 0.0872(14) Uiso 0.432(9) 1 d PD A 1
O5B O 0.1553(10) 0.2236(10) 0.8316(4) 0.0872(14) Uiso 0.432(9) 1 d PD A 1
C47B C 0.3249(11) 0.2638(8) 0.8778(3) 0.076(3) Uiso 0.432(9) 1 d PD A 1
F1B F 0.4194(11) 0.2160(10) 0.8930(3) 0.1100(15) Uiso 0.432(9) 1 d PD A 1
F2B F 0.3458(12) 0.3557(8) 0.8579(3) 0.1100(15) Uiso 0.432(9) 1 d PD A 1
F3B F 0.2466(13) 0.2927(11) 0.9049(3) 0.1100(15) Uiso 0.432(9) 1 d PD A 1
S1A S 0.2706(5) 0.1784(4) 0.85571(15) 0.0736(8) Uiso 0.568(9) 1 d PD A 2
O3A O 0.2621(10) 0.0958(7) 0.8846(3) 0.0872(14) Uiso 0.568(9) 1 d PD A 2
O4A O 0.1644(7) 0.2375(8) 0.8460(3) 0.0872(14) Uiso 0.568(9) 1 d PD A 2
O5A O 0.3427(10) 0.1396(9) 0.8249(3) 0.0872(14) Uiso 0.568(9) 1 d PD A 2
C47A C 0.3684(8) 0.2859(7) 0.8759(2) 0.076(3) Uiso 0.568(9) 1 d PD A 2
F1A F 0.4658(8) 0.2368(7) 0.8887(3) 0.1100(15) Uiso 0.568(9) 1 d PD A 2
F2A F 0.3991(9) 0.3568(7) 0.8492(3) 0.1100(15) Uiso 0.568(9) 1 d PD A 2
F3A F 0.3091(10) 0.3351(8) 0.9033(2) 0.1100(15) Uiso 0.568(9) 1 d PD A 2
N1 N 0.6447(4) 0.8977(4) 0.91224(13) 0.0381(11) Uani 1 1 d . B .
N2 N 0.6253(4) 0.8864(4) 0.85338(14) 0.0443(12) Uani 1 1 d . B .
O1 O 0.7584(4) 0.6538(4) 0.92116(17) 0.0682(15) Uani 1 1 d . B .
O2 O 0.7521(5) 0.6192(5) 0.8607(2) 0.0860(19) Uani 1 1 d . B .
C8 C 0.7159(8) 0.5941(8) 0.8951(4) 0.099(4) Uani 1 1 d D . .
C9A C 0.620(2) 0.506(2) 0.8957(7) 0.159(7) Uiso 0.639(18) 1 d PD B 1
H9A1 H 0.5397 0.5408 0.8959 0.191 Uiso 0.639(18) 1 calc PR B 1
H9A2 H 0.6265 0.4570 0.8737 0.191 Uiso 0.639(18) 1 calc PR B 1
C10A C 0.642(3) 0.4410(19) 0.9304(7) 0.208(11) Uiso 0.639(18) 1 d PD B 1
H101 H 0.7134 0.3946 0.9275 0.312 Uiso 0.639(18) 1 calc PR B 1
H102 H 0.5721 0.3930 0.9352 0.312 Uiso 0.639(18) 1 calc PR B 1
H103 H 0.6532 0.4928 0.9511 0.312 Uiso 0.639(18) 1 calc PR B 1
C9B C 0.644(4) 0.498(3) 0.9096(9) 0.159(7) Uiso 0.361(18) 1 d PD B 2
H9B1 H 0.6949 0.4461 0.9243 0.191 Uiso 0.361(18) 1 calc PR B 2
H9B2 H 0.5773 0.5244 0.9254 0.191 Uiso 0.361(18) 1 calc PR B 2
C10B C 0.596(4) 0.440(3) 0.8757(12) 0.208(11) Uiso 0.361(18) 1 d PD B 2
H104 H 0.5097 0.4278 0.8784 0.312 Uiso 0.361(18) 1 calc PR B 2
H105 H 0.6368 0.3681 0.8726 0.312 Uiso 0.361(18) 1 calc PR B 2
H106 H 0.6108 0.4872 0.8539 0.312 Uiso 0.361(18) 1 calc PR B 2
C1 C 0.9343(5) 0.8127(5) 0.84348(18) 0.0461(15) Uani 1 1 d . . .
C2 C 0.9963(6) 0.8412(6) 0.80969(19) 0.0537(17) Uani 1 1 d . B .
C3 C 0.9607(7) 0.7934(7) 0.7768(2) 0.068(2) Uani 1 1 d . . .
H3 H 0.8953 0.7424 0.7762 0.082 Uiso 1 1 calc R B .
C4 C 1.0207(9) 0.8200(9) 0.7443(2) 0.088(3) Uani 1 1 d . B .
H4 H 0.9968 0.7877 0.7214 0.105 Uiso 1 1 calc R . .
C5 C 1.1152(9) 0.8939(9) 0.7459(3) 0.094(3) Uani 1 1 d . . .
H5 H 1.1563 0.9119 0.7237 0.112 Uiso 1 1 calc R B .
C6 C 1.1512(8) 0.9414(9) 0.7776(3) 0.085(3) Uani 1 1 d . B .
H6 H 1.2169 0.9921 0.7778 0.102 Uiso 1 1 calc R . .
C7 C 1.0921(7) 0.9163(7) 0.8104(2) 0.069(2) Uani 1 1 d . . .
H7 H 1.1166 0.9499 0.8331 0.082 Uiso 1 1 calc R B .
C11 C 0.7003(5) 0.8563(5) 0.88135(17) 0.0381(13) Uani 1 1 d . . .
C12 C 0.5390(5) 0.9514(5) 0.90249(17) 0.0437(15) Uani 1 1 d . . .
H12 H 0.4849 0.9874 0.9189 0.052 Uiso 1 1 calc R B .
C13 C 0.5272(5) 0.9433(6) 0.86571(19) 0.0502(16) Uani 1 1 d . B .
H13 H 0.4631 0.9716 0.8510 0.060 Uiso 1 1 calc R . .
C14 C 0.6949(5) 0.9075(5) 0.94917(17) 0.0418(14) Uani 1 1 d . . .
C15 C 0.6465(6) 0.8424(6) 0.97735(18) 0.0500(16) Uani 1 1 d . B .
C16 C 0.5456(7) 0.7601(6) 0.9721(2) 0.0624(19) Uani 1 1 d . . .
H16 H 0.5373 0.7447 0.9450 0.075 Uiso 1 1 calc R B .
C17 C 0.5684(9) 0.6473(8) 0.9921(3) 0.096(3) Uani 1 1 d . B .
H17A H 0.6537 0.6282 0.9905 0.145 Uiso 1 1 calc R . .
H17B H 0.5205 0.5885 0.9802 0.145 Uiso 1 1 calc R . .
H17C H 0.5453 0.6539 1.0182 0.145 Uiso 1 1 calc R . .
C18 C 0.4292(7) 0.8134(9) 0.9853(2) 0.086(3) Uani 1 1 d . B .
H18A H 0.4394 0.8401 1.0108 0.129 Uiso 1 1 calc R . .
H18B H 0.3646 0.7578 0.9845 0.129 Uiso 1 1 calc R . .
H18C H 0.4086 0.8766 0.9692 0.129 Uiso 1 1 calc R . .
C19 C 0.6924(7) 0.8595(7) 1.01309(19) 0.064(2) Uani 1 1 d . . .
H19 H 0.6620 0.8163 1.0331 0.077 Uiso 1 1 calc R B .
C20 C 0.7780(7) 0.9353(7) 1.0197(2) 0.069(2) Uani 1 1 d . B .
H20 H 0.8082 0.9443 1.0442 0.083 Uiso 1 1 calc R . .
C21 C 0.8226(6) 0.9999(6) 0.9918(2) 0.0601(19) Uani 1 1 d . . .
H21 H 0.8833 1.0533 0.9973 0.072 Uiso 1 1 calc R B .
C22 C 0.7807(5) 0.9891(5) 0.95523(18) 0.0459(15) Uani 1 1 d . B .
C23 C 0.8234(6) 1.0694(6) 0.9255(2) 0.0563(18) Uani 1 1 d . . .
H23 H 0.8112 1.0319 0.9010 0.068 Uiso 1 1 calc R B .
C24 C 0.9553(6) 1.0977(7) 0.9289(2) 0.072(2) Uani 1 1 d . B .
H24A H 0.9805 1.1407 0.9072 0.108 Uiso 1 1 calc R . .
H24B H 1.0022 1.0284 0.9304 0.108 Uiso 1 1 calc R . .
H24C H 0.9688 1.1422 0.9514 0.108 Uiso 1 1 calc R . .
C25 C 0.7514(7) 1.1761(6) 0.9251(2) 0.069(2) Uani 1 1 d . B .
H25A H 0.6660 1.1583 0.9223 0.104 Uiso 1 1 calc R . .
H25B H 0.7770 1.2230 0.9043 0.104 Uiso 1 1 calc R . .
H25C H 0.7643 1.2166 0.9484 0.104 Uiso 1 1 calc R . .
C26 C 0.6549(5) 0.8865(6) 0.81360(18) 0.0503(16) Uani 1 1 d . . .
C27 C 0.6178(6) 0.7991(7) 0.7917(2) 0.0625(19) Uani 1 1 d . B .
C28 C 0.5384(8) 0.7041(8) 0.8063(2) 0.081(3) Uani 1 1 d . . .
H28 H 0.5517 0.6984 0.8336 0.097 Uiso 1 1 calc R B .
C29 C 0.5690(11) 0.5883(9) 0.7890(3) 0.125(4) Uani 1 1 d . B .
H29A H 0.5275 0.5292 0.8027 0.188 Uiso 1 1 calc R . .
H29B H 0.6559 0.5759 0.7904 0.188 Uiso 1 1 calc R . .
H29C H 0.5431 0.5871 0.7630 0.188 Uiso 1 1 calc R . .
C30 C 0.4070(8) 0.7334(9) 0.7999(3) 0.113(4) Uani 1 1 d . B .
H30A H 0.3892 0.8056 0.8115 0.170 Uiso 1 1 calc R . .
H30B H 0.3561 0.6752 0.8108 0.170 Uiso 1 1 calc R . .
H30C H 0.3910 0.7382 0.7732 0.170 Uiso 1 1 calc R . .
C31 C 0.6480(8) 0.8051(9) 0.7541(2) 0.082(3) Uani 1 1 d . . .
H31 H 0.6271 0.7455 0.7378 0.098 Uiso 1 1 calc R B .
C32 C 0.7078(8) 0.8972(10) 0.7407(2) 0.084(3) Uani 1 1 d . B .
H32 H 0.7297 0.8993 0.7153 0.101 Uiso 1 1 calc R . .
C33 C 0.7361(7) 0.9847(8) 0.7627(2) 0.073(2) Uani 1 1 d . . .
H33 H 0.7736 1.0489 0.7525 0.088 Uiso 1 1 calc R B .
C34 C 0.7107(6) 0.9811(7) 0.8000(2) 0.0599(19) Uani 1 1 d . B .
C35 C 0.7364(7) 1.0864(6) 0.8232(2) 0.066(2) Uani 1 1 d . . .
H35 H 0.7106 1.0696 0.8491 0.079 Uiso 1 1 calc R B .
C36 C 0.8677(7) 1.1144(7) 0.8248(3) 0.087(3) Uani 1 1 d . B .
H36A H 0.9109 1.0547 0.8379 0.130 Uiso 1 1 calc R . .
H36B H 0.8789 1.1853 0.8381 0.130 Uiso 1 1 calc R . .
H36C H 0.8989 1.1215 0.7996 0.130 Uiso 1 1 calc R . .
C37 C 0.6628(8) 1.1859(8) 0.8101(3) 0.088(3) Uani 1 1 d . B .
H37A H 0.6869 1.2061 0.7849 0.133 Uiso 1 1 calc R . .
H37B H 0.6766 1.2495 0.8267 0.133 Uiso 1 1 calc R . .
H37C H 0.5774 1.1662 0.8102 0.133 Uiso 1 1 calc R . .
C38 C 1.0222(7) 0.6110(6) 0.9477(2) 0.0579(18) Uani 1 1 d . . .
H38 H 0.9522 0.5589 0.9495 0.069 Uiso 1 1 calc R . .
C39 C 1.1297(7) 0.5450(8) 0.9621(2) 0.082(3) Uani 1 1 d . . .
H39A H 1.2014 0.5924 0.9615 0.123 Uiso 1 1 calc R . .
H39B H 1.1423 0.4790 0.9465 0.123 Uiso 1 1 calc R . .
H39C H 1.1145 0.5211 0.9876 0.123 Uiso 1 1 calc R . .
C40 C 0.9927(9) 0.7088(7) 0.9731(2) 0.079(2) Uani 1 1 d . . .
H40A H 0.9911 0.6829 0.9988 0.118 Uiso 1 1 calc R . .
H40B H 0.9140 0.7395 0.9664 0.118 Uiso 1 1 calc R . .
H40C H 1.0539 0.7671 0.9704 0.118 Uiso 1 1 calc R . .
C41 C 1.0554(7) 0.5150(5) 0.8738(2) 0.0586(19) Uani 1 1 d . . .
H41 H 1.1360 0.4864 0.8817 0.070 Uiso 1 1 calc R . .
C42 C 0.9651(7) 0.4255(6) 0.8832(3) 0.085(3) Uani 1 1 d . . .
H42A H 0.8850 0.4497 0.8753 0.128 Uiso 1 1 calc R . .
H42B H 0.9653 0.4127 0.9100 0.128 Uiso 1 1 calc R . .
H42C H 0.9863 0.3559 0.8704 0.128 Uiso 1 1 calc R . .
C43 C 1.0600(8) 0.5333(7) 0.8323(2) 0.079(2) Uani 1 1 d . . .
H43A H 1.0809 0.4629 0.8200 0.118 Uiso 1 1 calc R . .
H43B H 1.1207 0.5901 0.8267 0.118 Uiso 1 1 calc R . .
H43C H 0.9814 0.5589 0.8235 0.118 Uiso 1 1 calc R . .
C44 C 1.1734(6) 0.7251(5) 0.8887(2) 0.0539(17) Uani 1 1 d . . .
H44 H 1.1678 0.7478 0.8620 0.065 Uiso 1 1 calc R . .
C45 C 1.2907(6) 0.6585(7) 0.8918(2) 0.069(2) Uani 1 1 d . . .
H45A H 1.3578 0.7053 0.8835 0.103 Uiso 1 1 calc R . .
H45B H 1.2855 0.5916 0.8761 0.103 Uiso 1 1 calc R . .
H45C H 1.3037 0.6362 0.9176 0.103 Uiso 1 1 calc R . .
C46 C 1.1838(7) 0.8354(6) 0.9103(3) 0.076(2) Uani 1 1 d . . .
H46A H 1.2005 0.8192 0.9364 0.114 Uiso 1 1 calc R . .
H46B H 1.1082 0.8770 0.9082 0.114 Uiso 1 1 calc R . .
H46C H 1.2492 0.8805 0.9000 0.114 Uiso 1 1 calc R . .

loop_
_atom_site_aniso_label
_atom_site_aniso_U_11
_atom_site_aniso_U_22
_atom_site_aniso_U_33
_atom_site_aniso_U_23
_atom_site_aniso_U_13
_atom_site_aniso_U_12
Os 0.03889(13) 0.04932(16) 0.03926(14) -0.00434(13) 0.00516(9) -0.00099(12)
P1 0.0430(9) 0.0435(9) 0.0462(10) -0.0053(8) 0.0049(7) 0.0001(7)
N1 0.034(3) 0.053(3) 0.028(3) -0.003(2) 0.003(2) 0.001(2)
N2 0.039(3) 0.062(3) 0.032(3) -0.006(3) 0.000(2) -0.005(2)
O1 0.057(3) 0.058(3) 0.090(4) 0.014(3) 0.031(3) -0.001(2)
O2 0.057(3) 0.070(4) 0.131(6) -0.038(4) 0.000(4) -0.008(3)
C8 0.057(6) 0.066(6) 0.175(13) 0.002(8) 0.021(7) 0.003(4)
C1 0.043(3) 0.057(4) 0.039(4) -0.004(3) -0.001(3) 0.007(3)
C2 0.047(4) 0.073(5) 0.041(4) 0.004(3) 0.006(3) 0.011(3)
C3 0.071(5) 0.090(6) 0.044(5) 0.001(4) 0.008(4) 0.021(4)
C4 0.100(7) 0.115(8) 0.048(5) -0.002(5) 0.013(5) 0.051(6)
C5 0.082(7) 0.134(9) 0.064(7) 0.024(6) 0.032(6) 0.034(6)
C6 0.065(5) 0.116(8) 0.074(7) 0.033(6) 0.022(5) 0.003(5)
C7 0.062(5) 0.091(6) 0.053(5) 0.014(4) 0.016(4) 0.005(4)
C11 0.030(3) 0.051(4) 0.034(3) 0.001(3) 0.001(3) -0.006(2)
C12 0.027(3) 0.069(4) 0.035(4) -0.003(3) 0.004(2) 0.001(3)
C13 0.034(3) 0.073(5) 0.043(4) 0.004(3) -0.002(3) 0.003(3)
C14 0.036(3) 0.056(4) 0.033(3) -0.008(3) 0.000(3) 0.010(3)
C15 0.053(4) 0.065(4) 0.033(4) -0.003(3) 0.006(3) 0.009(3)
C16 0.068(4) 0.076(5) 0.044(4) 0.011(4) 0.013(3) -0.006(4)
C17 0.114(8) 0.091(7) 0.085(7) 0.027(6) 0.027(6) -0.011(6)
C18 0.057(5) 0.134(8) 0.068(6) -0.009(6) 0.022(4) -0.005(5)
C19 0.075(5) 0.088(6) 0.030(4) 0.001(4) -0.001(4) 0.028(4)
C20 0.075(5) 0.089(6) 0.043(5) -0.008(4) -0.015(4) 0.021(5)
C21 0.047(4) 0.073(5) 0.061(5) -0.019(4) -0.005(4) 0.001(3)
C22 0.039(3) 0.055(4) 0.043(4) -0.010(3) -0.004(3) 0.013(3)
C23 0.047(4) 0.059(4) 0.063(5) -0.018(4) 0.005(3) -0.003(3)
C24 0.051(4) 0.078(5) 0.087(6) -0.018(5) 0.011(4) -0.009(4)
C25 0.065(5) 0.066(5) 0.077(6) 0.008(4) 0.009(4) 0.000(4)
C26 0.040(3) 0.078(5) 0.033(4) -0.002(3) 0.000(3) 0.005(3)
C27 0.055(4) 0.092(6) 0.041(4) -0.010(4) 0.000(3) 0.007(4)
C28 0.079(6) 0.105(7) 0.058(5) -0.029(5) -0.005(4) -0.023(5)
C29 0.153(11) 0.114(9) 0.109(9) -0.049(7) 0.006(8) -0.046(8)
C30 0.074(6) 0.205(12) 0.061(6) -0.028(7) 0.001(5) -0.048(7)
C31 0.070(5) 0.127(8) 0.049(5) -0.024(5) -0.013(4) 0.008(5)
C32 0.065(5) 0.147(9) 0.041(5) 0.006(6) 0.013(4) 0.012(6)
C33 0.065(5) 0.102(7) 0.053(5) 0.019(5) 0.007(4) 0.007(4)
C34 0.048(4) 0.094(6) 0.038(4) 0.013(4) 0.003(3) 0.004(4)
C35 0.061(5) 0.083(5) 0.053(5) 0.017(4) 0.003(4) -0.007(4)
C36 0.069(5) 0.083(6) 0.108(8) 0.020(5) 0.011(5) -0.004(4)
C37 0.083(6) 0.089(6) 0.094(7) 0.018(6) 0.006(5) 0.029(5)
C38 0.068(5) 0.055(4) 0.050(5) 0.007(3) 0.006(4) 0.005(3)
C39 0.075(6) 0.103(7) 0.068(6) 0.030(5) 0.008(5) 0.014(5)
C40 0.124(7) 0.071(5) 0.042(5) -0.006(4) 0.000(5) 0.012(5)
C41 0.061(4) 0.048(4) 0.066(5) -0.016(4) 0.007(4) 0.006(3)
C42 0.074(5) 0.053(5) 0.129(9) -0.030(5) 0.022(5) -0.007(4)
C43 0.093(6) 0.078(6) 0.066(6) -0.029(5) 0.011(5) 0.002(5)
C44 0.046(4) 0.056(4) 0.060(5) 0.005(3) -0.007(3) -0.003(3)
C45 0.049(4) 0.079(5) 0.078(6) 0.012(4) 0.014(4) 0.002(4)
C46 0.058(5) 0.069(5) 0.102(7) -0.022(5) -0.011(5) -0.009(4)

loop_
_atom_type_symbol
_atom_type_description
_atom_type_scat_dispersion_real
_atom_type_scat_dispersion_imag
_atom_type_scat_source
C C 0.0033 0.0016 'International Tables Vol C Tables 4.2.6.8 and 6.1.1.4'
H H 0.0000 0.0000 'International Tables Vol C Tables 4.2.6.8 and 6.1.1.4'
N N 0.0061 0.0033 'International Tables Vol C Tables 4.2.6.8 and 6.1.1.4'
O O 0.0106 0.0060 'International Tables Vol C Tables 4.2.6.8 and 6.1.1.4'
F F 0.0171 0.0103 'International Tables Vol C Tables 4.2.6.8 and 6.1.1.4'
P P 0.1023 0.0942 'International Tables Vol C Tables 4.2.6.8 and 6.1.1.4'
S S 0.1246 0.1234 'International Tables Vol C Tables 4.2.6.8 and 6.1.1.4'
Os Os -1.2165 7.6030 'International Tables Vol C Tables 4.2.6.8 and 6.1.1.4'

loop_
_geom_angle_atom_site_label_1
_geom_angle_atom_site_label_2
_geom_angle_atom_site_label_3
_geom_angle
C1 Os C11 102.4(3)
C1 Os O2 106.8(3)
C11 Os O2 88.0(2)
C1 Os O1 166.2(3)
C11 Os O1 83.1(2)
O2 Os O1 60.4(3)
C1 Os P1 90.9(2)
C11 Os P1 164.45(17)
O2 Os P1 95.91(18)
O1 Os P1 85.75(16)
C1 Os C8 137.8(4)
C11 Os C8 84.2(3)
O2 Os C8 31.1(3)
O1 Os C8 29.3(3)
P1 Os C8 91.4(2)
C1 Os H01 94(2)
C11 Os H01 86(2)
O2 Os H01 159(2)
O1 Os H01 98(2)
P1 Os H01 85(2)
C8 Os H01 128(2)
C38 P1 C44 110.7(3)
C38 P1 C41 104.3(3)
C44 P1 C41 102.0(3)
C38 P1 Os 109.9(2)
C44 P1 Os 111.6(2)
C41 P1 Os 117.8(3)
O4B S1B O5B 115.8(7)
O4B S1B O3B 114.1(7)
O5B S1B O3B 113.9(7)
O4B S1B C47B 106.1(6)
O5B S1B C47B 102.5(5)
O3B S1B C47B 102.4(5)
F1B C47B F2B 116.2(8)
F1B C47B F3B 109.1(8)
F2B C47B F3B 107.0(8)
F1B C47B S1B 108.1(7)
F2B C47B S1B 109.2(7)
F3B C47B S1B 106.9(6)
O4A S1A O3A 117.5(6)
O4A S1A O5A 115.6(6)
O3A S1A O5A 112.0(6)
O4A S1A C47A 104.1(5)
O3A S1A C47A 103.5(5)
O5A S1A C47A 101.4(5)
F1A C47A F2A 108.9(7)
F1A C47A F3A 110.3(7)
F2A C47A F3A 112.8(7)
F1A C47A S1A 108.4(6)
F2A C47A S1A 108.3(6)
F3A C47A S1A 108.0(6)
C11 N1 C12 110.3(5)
C11 N1 C14 127.1(5)
C12 N1 C14 121.4(5)
C11 N2 C13 112.4(5)
C11 N2 C26 125.8(5)
C13 N2 C26 120.0(5)
C8 O1 Os 91.3(6)
C8 O2 Os 91.7(6)
O1 C8 O2 116.6(8)
O1 C8 C9A 130.2(14)
O2 C8 C9A 112.8(14)
O1 C8 C9B 111.7(16)
O2 C8 C9B 131.2(16)
C9A C8 C9B 22.1(19)
O1 C8 Os 59.4(4)
O2 C8 Os 57.2(4)
C9A C8 Os 167.7(11)
C9B C8 Os 170.1(16)
C10A C9A C8 105.6(14)
C10A C9A H9A1 110.6
C8 C9A H9A1 110.6
C10A C9A H9A2 110.6
C8 C9A H9A2 110.6
H9A1 C9A H9A2 108.8
C10B C9B C8 104.7(16)
C10B C9B H9B1 110.8
C8 C9B H9B1 110.8
C10B C9B H9B2 110.8
C8 C9B H9B2 110.8
H9B1 C9B H9B2 108.9
C9B C10B H104 109.5
C9B C10B H105 109.5
H104 C10B H105 109.5
C9B C10B H106 109.5
H104 C10B H106 109.5
H105 C10B H106 109.5
C2 C1 Os 171.6(6)
C3 C2 C7 120.1(7)
C3 C2 C1 119.6(7)
C7 C2 C1 120.3(7)
C2 C3 C4 119.7(9)
C2 C3 H3 120.1
C4 C3 H3 120.1
C5 C4 C3 119.0(9)
C5 C4 H4 120.5
C3 C4 H4 120.5
C6 C5 C4 122.2(9)
C6 C5 H5 118.9
C4 C5 H5 118.9
C5 C6 C7 119.8(9)
C5 C6 H6 120.1
C7 C6 H6 120.1
C6 C7 C2 119.2(8)
C6 C7 H7 120.4
C2 C7 H7 120.4
N2 C11 N1 103.3(5)
N2 C11 Os 130.7(4)
N1 C11 Os 125.8(4)
C13 C12 N1 107.4(5)
C13 C12 H12 126.3
N1 C12 H12 126.3
C12 C13 N2 106.5(5)
C12 C13 H13 126.7
N2 C13 H13 126.7
C22 C14 C15 123.3(6)
C22 C14 N1 117.8(6)
C15 C14 N1 118.6(6)
C14 C15 C19 116.8(7)
C14 C15 C16 124.5(6)
C19 C15 C16 118.7(7)
C15 C16 C18 109.0(7)
C15 C16 C17 112.9(7)
C18 C16 C17 110.9(7)
C15 C16 H16 108.0
C18 C16 H16 108.0
C17 C16 H16 108.0
C16 C17 H17A 109.5
C16 C17 H17B 109.5
H17A C17 H17B 109.5
C16 C17 H17C 109.5
H17A C17 H17C 109.5
H17B C17 H17C 109.5
C16 C18 H18A 109.5
C16 C18 H18B 109.5
H18A C18 H18B 109.5
C16 C18 H18C 109.5
H18A C18 H18C 109.5
H18B C18 H18C 109.5
C20 C19 C15 121.4(8)
C20 C19 H19 119.3
C15 C19 H19 119.3
C19 C20 C21 121.0(7)
C19 C20 H20 119.5
C21 C20 H20 119.5
C20 C21 C22 121.4(7)
C20 C21 H21 119.3
C22 C21 H21 119.3
C14 C22 C21 116.1(7)
C14 C22 C23 123.5(6)
C21 C22 C23 120.2(6)
C25 C23 C24 109.2(6)
C25 C23 C22 111.9(6)
C24 C23 C22 113.0(6)
C25 C23 H23 107.5
C24 C23 H23 107.5
C22 C23 H23 107.5
C23 C24 H24A 109.5
C23 C24 H24B 109.5
H24A C24 H24B 109.5
C23 C24 H24C 109.5
H24A C24 H24C 109.5
H24B C24 H24C 109.5
C23 C25 H25A 109.5
C23 C25 H25B 109.5
H25A C25 H25B 109.5
C23 C25 H25C 109.5
H25A C25 H25C 109.5
H25B C25 H25C 109.5
C27 C26 C34 123.5(7)
C27 C26 N2 119.5(6)
C34 C26 N2 116.8(6)
C26 C27 C31 116.6(8)
C26 C27 C28 122.5(7)
C31 C27 C28 120.7(8)
C30 C28 C27 109.5(8)
C30 C28 C29 110.9(7)
C27 C28 C29 113.1(8)
C30 C28 H28 107.8
C27 C28 H28 107.8
C29 C28 H28 107.8
C28 C29 H29A 109.5
C28 C29 H29B 109.5
H29A C29 H29B 109.5
C28 C29 H29C 109.5
H29A C29 H29C 109.5
H29B C29 H29C 109.5
C28 C30 H30A 109.5
C28 C30 H30B 109.5
H30A C30 H30B 109.5
C28 C30 H30C 109.5
H30A C30 H30C 109.5
H30B C30 H30C 109.5
C32 C31 C27 119.9(9)
C32 C31 H31 120.1
C27 C31 H31 120.1
C33 C32 C31 121.7(8)
C33 C32 H32 119.1
C31 C32 H32 119.1
C32 C33 C34 120.2(9)
C32 C33 H33 119.9
C34 C33 H33 119.9
C33 C34 C26 117.9(8)
C33 C34 C35 118.0(8)
C26 C34 C35 123.9(6)
C36 C35 C37 111.2(7)
C36 C35 C34 112.4(7)
C37 C35 C34 111.7(7)
C36 C35 H35 107.0
C37 C35 H35 107.0
C34 C35 H35 107.0
C35 C36 H36A 109.5
C35 C36 H36B 109.5
H36A C36 H36B 109.5
C35 C36 H36C 109.5
H36A C36 H36C 109.5
H36B C36 H36C 109.5
C35 C37 H37A 109.5
C35 C37 H37B 109.5
H37A C37 H37B 109.5
C35 C37 H37C 109.5
H37A C37 H37C 109.5
H37B C37 H37C 109.5
C40 C38 C39 111.3(7)
C40 C38 P1 113.7(5)
C39 C38 P1 114.4(5)
C40 C38 H38 105.5
C39 C38 H38 105.5
P1 C38 H38 105.5
C38 C39 H39A 109.5
C38 C39 H39B 109.5
H39A C39 H39B 109.5
C38 C39 H39C 109.5
H39A C39 H39C 109.5
H39B C39 H39C 109.5
C38 C40 H40A 109.5
C38 C40 H40B 109.5
H40A C40 H40B 109.5
C38 C40 H40C 109.5
H40A C40 H40C 109.5
H40B C40 H40C 109.5
C42 C41 C43 110.5(7)
C42 C41 P1 114.3(5)
C43 C41 P1 110.4(5)
C42 C41 H41 107.1
C43 C41 H41 107.1
P1 C41 H41 107.1
C41 C42 H42A 109.5
C41 C42 H42B 109.5
H42A C42 H42B 109.5
C41 C42 H42C 109.5
H42A C42 H42C 109.5
H42B C42 H42C 109.5
C41 C43 H43A 109.5
C41 C43 H43B 109.5
H43A C43 H43B 109.5
C41 C43 H43C 109.5
H43A C43 H43C 109.5
H43B C43 H43C 109.5
C45 C44 C46 110.2(6)
C45 C44 P1 117.6(5)
C46 C44 P1 112.6(5)
C45 C44 H44 105.1
C46 C44 H44 105.1
P1 C44 H44 105.1
C44 C45 H45A 109.5
C44 C45 H45B 109.5
H45A C45 H45B 109.5
C44 C45 H45C 109.5
H45A C45 H45C 109.5
H45B C45 H45C 109.5
C44 C46 H46A 109.5
C44 C46 H46B 109.5
H46A C46 H46B 109.5
C44 C46 H46C 109.5
H46A C46 H46C 109.5
H46B C46 H46C 109.5

loop_
_geom_bond_atom_site_label_1
_geom_bond_atom_site_label_2
_geom_bond_distance
Os C1 1.713(7)
Os C11 2.115(6)
Os O2 2.182(5)
Os O1 2.233(5)
Os P1 2.403(3)
Os C8 2.594(10)
Os H01 1.587(10)
P1 C38 1.848(8)
P1 C44 1.853(7)
P1 C41 1.856(7)
S1B O4B 1.412(7)
S1B O5B 1.430(7)
S1B O3B 1.437(7)
S1B C47B 1.839(7)
C47B F1B 1.316(8)
C47B F2B 1.333(8)
C47B F3B 1.358(9)
S1A O4A 1.421(7)
S1A O3A 1.439(7)
S1A O5A 1.452(7)
S1A C47A 1.832(7)
C47A F1A 1.316(8)
C47A F2A 1.328(8)
C47A F3A 1.330(8)
N1 C11 1.370(7)
N1 C12 1.385(7)
N1 C14 1.448(7)
N2 C11 1.356(7)
N2 C13 1.363(8)
N2 C26 1.474(8)
O1 C8 1.271(12)
O2 C8 1.339(13)
C8 C9A 1.497(9)
C8 C9B 1.503(9)
C9A C10A 1.491(9)
C9A H9A1 0.9900
C9A H9A2 0.9900
C10A H101 0.9800
C10A H102 0.9800
C10A H103 0.9800
C9B C10B 1.498(9)
C9B H9B1 0.9900
C9B H9B2 0.9900
C10B H104 0.9800
C10B H105 0.9800
C10B H106 0.9800
C1 C2 1.445(9)
C2 C3 1.375(10)
C2 C7 1.395(10)
C3 C4 1.388(12)
C3 H3 0.9500
C4 C5 1.375(14)
C4 H4 0.9500
C5 C6 1.339(13)
C5 H5 0.9500
C6 C7 1.390(11)
C6 H6 0.9500
C7 H7 0.9500
C12 C13 1.337(9)
C12 H12 0.9500
C13 H13 0.9500
C14 C22 1.382(9)
C14 C15 1.391(9)
C15 C19 1.401(9)
C15 C16 1.504(10)
C16 C18 1.523(10)
C16 C17 1.548(10)
C16 H16 1.0000
C17 H17A 0.9800
C17 H17B 0.9800
C17 H17C 0.9800
C18 H18A 0.9800
C18 H18B 0.9800
C18 H18C 0.9800
C19 C20 1.336(11)
C19 H19 0.9500
C20 C21 1.363(11)
C20 H20 0.9500
C21 C22 1.405(9)
C21 H21 0.9500
C22 C23 1.518(10)
C23 C25 1.506(10)
C23 C24 1.513(9)
C23 H23 1.0000
C24 H24A 0.9800
C24 H24B 0.9800
C24 H24C 0.9800
C25 H25A 0.9800
C25 H25B 0.9800
C25 H25C 0.9800
C26 C27 1.372(10)
C26 C34 1.382(10)
C27 C31 1.402(11)
C27 C28 1.535(12)
C28 C30 1.522(13)
C28 C29 1.556(13)
C28 H28 1.0000
C29 H29A 0.9800
C29 H29B 0.9800
C29 H29C 0.9800
C30 H30A 0.9800
C30 H30B 0.9800
C30 H30C 0.9800
C31 C32 1.375(13)
C31 H31 0.9500
C32 C33 1.349(12)
C32 H32 0.9500
C33 C34 1.376(10)
C33 H33 0.9500
C34 C35 1.539(11)
C35 C36 1.501(10)
C35 C37 1.519(10)
C35 H35 1.0000
C36 H36A 0.9800
C36 H36B 0.9800
C36 H36C 0.9800
C37 H37A 0.9800
C37 H37B 0.9800
C37 H37C 0.9800
C38 C40 1.523(10)
C38 C39 1.524(10)
C38 H38 1.0000
C39 H39A 0.9800
C39 H39B 0.9800
C39 H39C 0.9800
C40 H40A 0.9800
C40 H40B 0.9800
C40 H40C 0.9800
C41 C42 1.508(10)
C41 C43 1.515(11)
C41 H41 1.0000
C42 H42A 0.9800
C42 H42B 0.9800
C42 H42C 0.9800
C43 H43A 0.9800
C43 H43B 0.9800
C43 H43C 0.9800
C44 C45 1.534(9)
C44 C46 1.536(10)
C44 H44 1.0000
C45 H45A 0.9800
C45 H45B 0.9800
C45 H45C 0.9800
C46 H46A 0.9800
C46 H46B 0.9800
C46 H46C 0.9800
